data_4075642
loop_
_publ_author_name
'Frey, Guido D.'
'Sch\"utz, Jan'
'Herdtweck, Eberhardt'
'Herrmann, Wolfgang A.'

_publ_section_title
;
 Synthesis and Characterization ofN-Heterocyclic Carbene
 Phospha-Palladacycles and Their Properties in Heck Catalysis&#x2020;
;
_journal_issue 18
_journal_name_full Organometallics
_journal_page_first 4416
_journal_paper_doi 10.1021/om049001g
_journal_volume 24
_journal_year 2005
_chemical_formula_moiety 'C51 H68 N4 P Pd, C6 H12 O2, C2 H3 O2'
_chemical_formula_sum 'C59 H83 N4 O4 P Pd'
_chemical_formula_weight 1049.68
_chemical_name_systematic ?
_space_group_IT_number 14
_symmetry_cell_setting monoclinic
_symmetry_space_group_name_Hall '-P 2yn'
_symmetry_space_group_name_H-M 'P 1 21/n 1'
_atom_sites_solution_hydrogens geom
_atom_sites_solution_primary direct
_atom_sites_solution_secondary difmap
_cell_angle_alpha 90
_cell_angle_beta 94.103(1)
_cell_angle_gamma 90
_cell_formula_units_Z 4
_cell_length_a 10.6600(1)
_cell_length_b 13.4585(2)
_cell_length_c 38.2426(9)
_cell_measurement_reflns_used 7938
_cell_measurement_temperature 123(1)
_cell_measurement_theta_max 25.34
_cell_measurement_theta_min 1.60
_cell_volume 5472.51(16)
_computing_cell_refinement 'DENZO (Nonius, 2001b)'
_computing_data_collection 'Kappa-CCD Control Software (Nonius, 2001a)'
_computing_data_reduction 'DENZO (Nonius, 2001b)'
_computing_molecular_graphics 'PLATON (Spek, 2001)'
_computing_publication_material 'PLATON (Spek, 2001)'
_computing_structure_refinement 'SHELXL97 (Sheldrick, 1998)'
_computing_structure_solution 'SIR92 (Altomare, 1994)'
_diffrn_ambient_temperature 123(1)
_diffrn_detector ' CCD plate '
_diffrn_detector_area_resol_mean 18
_diffrn_measured_fraction_theta_full 0.997
_diffrn_measured_fraction_theta_max 0.997
_diffrn_measurement_device ' \k-geometry diffractometer '
_diffrn_measurement_device_type ' Nonius \k-CCD diffractometer'
_diffrn_measurement_method ' phi- and omega-rotation '
_diffrn_radiation_monochromator graphite
_diffrn_radiation_source 'NONIUS FR 591 rotating anode'
_diffrn_radiation_type 'Mo K\a'
_diffrn_radiation_wavelength 0.71073
_diffrn_reflns_av_R_equivalents 0.0389
_diffrn_reflns_av_sigmaI/netI 0.0468
_diffrn_reflns_limit_h_max 12
_diffrn_reflns_limit_h_min -12
_diffrn_reflns_limit_k_max 16
_diffrn_reflns_limit_k_min -16
_diffrn_reflns_limit_l_max 46
_diffrn_reflns_limit_l_min -46
_diffrn_reflns_number 83297
_diffrn_reflns_theta_full 25.34
_diffrn_reflns_theta_max 25.34
_diffrn_reflns_theta_min 1.60
_diffrn_standards_decay_% 0
_exptl_absorpt_coefficient_mu 0.417
_exptl_absorpt_correction_T_max 0.926
_exptl_absorpt_correction_T_min 0.874
_exptl_absorpt_correction_type multi-scan
_exptl_absorpt_process_details '(applied during the scaling procedure; Nonius, 2001b)'
_exptl_crystal_colour 'pale yellow'
_exptl_crystal_density_diffrn 1.274
_exptl_crystal_density_meas ?
_exptl_crystal_density_method none
_exptl_crystal_description fragment
_exptl_crystal_F_000 2232
_exptl_crystal_size_max 0.30
_exptl_crystal_size_mid 0.23
_exptl_crystal_size_min 0.20
_refine_diff_density_max 0.646
_refine_diff_density_min -0.419
_refine_diff_density_rms 0.062
_refine_ls_goodness_of_fit_ref 1.023
_refine_ls_hydrogen_treatment constr
_refine_ls_matrix_type full
_refine_ls_number_parameters 630
_refine_ls_number_reflns 9981
_refine_ls_number_restraints 0
_refine_ls_restrained_S_all 1.023
_refine_ls_R_factor_all 0.0554
_refine_ls_R_factor_gt 0.0350
_refine_ls_shift/su_max 0.001
_refine_ls_shift/su_mean 0.000
_refine_ls_structure_factor_coef Fsqd
_refine_ls_weighting_details 'w=1/[\s^2^(Fo^2^)+(Fo^2^)+(0.0375P)^2^+2.6313P] where P=(Fo^2^+2Fc^2^)/3'
_refine_ls_weighting_scheme sigma
_refine_ls_wR_factor_gt 0.0753
_refine_ls_wR_factor_ref 0.0813
_reflns_number_gt 7779
_reflns_number_total 9981
_reflns_threshold_expression I>2\s(I)
_cod_data_source_file om049001gsi20041216_061503.cif
_cod_data_source_block FREE-4353-123
_cod_depositor_comments
;
The following automatic conversions were performed:

'_symmetry_cell_setting' value 'Monoclinic' changed to 'monoclinic'
according to /home/saulius/struct/CIF-dictionaries/cif_core.dic
dictionary named 'cif_core.dic' version 2.4.1 from 2010-06-29.

Automatic conversion script
Id: cif_fix_values 1715 2011-07-08 13:25:40Z adriana 

The following automatic conversions were performed:

'_exptl_crystal_density_meas' value 'none' was changed to '?' - the
value is perceived as not measured.

Automatic conversion script
Id: cif_fix_values 3008 2015-01-20 13:52:24Z robertas 
;
_cod_original_sg_symbol_H-M 'P 21/n'
_cod_database_code 4075642

loop_
_symmetry_equiv_pos_as_xyz
x,y,z
1/2-x,1/2+y,1/2-z
-x,-y,-z
1/2+x,1/2-y,1/2+z

loop_
_atom_site_aniso_label
_atom_site_aniso_U_11
_atom_site_aniso_U_22
_atom_site_aniso_U_33
_atom_site_aniso_U_23
_atom_site_aniso_U_13
_atom_site_aniso_U_12
Pd 0.0197(1) 0.0152(1) 0.0172(1) -0.0011(1) 0.0021(1) 0.0011(1)
P 0.0207(3) 0.0164(3) 0.0183(4) -0.0008(3) 0.0031(3) 0.0014(3)
N1 0.0254(11) 0.0185(10) 0.0240(12) -0.0003(9) 0.0032(9) 0.0032(9)
N2 0.0248(12) 0.0200(10) 0.0215(12) -0.0014(9) 0.0050(9) 0.0024(9)
N3 0.0213(11) 0.0171(10) 0.0192(12) 0.0001(8) -0.0002(9) -0.0002(8)
N4 0.0231(11) 0.0149(10) 0.0191(12) 0.0008(8) 0.0009(9) 0.0007(8)
C1 0.0189(13) 0.0183(12) 0.0200(14) -0.0012(10) 0.0000(11) -0.0018(10)
C2 0.0332(16) 0.0199(13) 0.0336(17) -0.0020(12) 0.0069(13) 0.0076(11)
C3 0.0280(15) 0.0227(13) 0.0346(17) -0.0047(12) 0.0090(12) 0.0081(11)
C4 0.0223(13) 0.0175(12) 0.0153(13) -0.0017(10) 0.0054(10) 0.0023(10)
C5 0.0235(13) 0.0215(12) 0.0193(14) -0.0034(11) -0.0004(11) 0.0006(11)
C6 0.0246(14) 0.0213(12) 0.0180(14) -0.0010(10) -0.0033(11) 0.0027(10)
C11 0.0287(14) 0.0206(12) 0.0262(15) 0.0041(11) 0.0061(12) 0.0026(11)
C12 0.0358(16) 0.0270(14) 0.0305(17) 0.0032(12) -0.0041(13) -0.0019(12)
C13 0.055(2) 0.0402(16) 0.0263(17) 0.0033(13) -0.0023(14) 0.0059(14)
C14 0.0483(18) 0.0364(16) 0.0300(17) 0.0121(13) 0.0135(14) 0.0101(14)
C15 0.0371(17) 0.0332(15) 0.0448(19) 0.0132(14) 0.0133(14) 0.0027(13)
C16 0.0297(15) 0.0278(14) 0.0354(18) 0.0062(12) -0.0004(13) -0.0017(12)
C21 0.0246(14) 0.0210(12) 0.0215(15) 0.0013(10) 0.0044(11) 0.0007(10)
C22 0.0239(14) 0.0343(15) 0.0226(15) -0.0042(12) 0.0009(11) -0.0014(12)
C23 0.0268(15) 0.0420(15) 0.0213(15) 0.0024(12) 0.0043(12) 0.0000(12)
C24 0.0327(16) 0.0444(17) 0.0300(17) 0.0082(13) 0.0028(13) -0.0082(13)
C25 0.0363(16) 0.0340(15) 0.0314(17) 0.0032(12) -0.0004(13) -0.0084(13)
C26 0.0304(15) 0.0305(14) 0.0187(15) -0.0020(11) 0.0007(11) -0.0039(11)
C31 0.0256(14) 0.0167(12) 0.0207(14) 0.0033(10) 0.0012(11) 0.0003(10)
C32 0.0299(15) 0.0229(13) 0.0263(16) 0.0032(11) 0.0076(12) 0.0020(11)
C33 0.0427(17) 0.0199(13) 0.0275(16) -0.0015(11) 0.0042(13) 0.0044(12)
C34 0.0474(18) 0.0175(12) 0.0272(16) 0.0033(11) 0.0030(13) -0.0018(12)
C35 0.0343(15) 0.0245(13) 0.0253(16) 0.0024(11) 0.0048(12) -0.0074(11)
C36 0.0314(15) 0.0198(12) 0.0240(15) -0.0016(11) 0.0060(12) -0.0005(11)
C41 0.0267(14) 0.0156(12) 0.0240(15) -0.0003(10) -0.0016(11) -0.0014(10)
C42 0.0236(14) 0.0238(13) 0.0257(15) 0.0005(11) 0.0024(11) 0.0023(11)
C43 0.0326(16) 0.0325(15) 0.0339(17) 0.0103(13) 0.0026(13) -0.0077(12)
C44 0.0436(17) 0.0197(13) 0.0294(16) 0.0050(11) -0.0028(13) -0.0072(12)
C45 0.0545(19) 0.0173(13) 0.0351(18) -0.0003(12) 0.0042(14) 0.0003(12)
C46 0.0405(16) 0.0178(12) 0.0274(16) 0.0005(11) 0.0093(13) 0.0032(11)
C51 0.0238(14) 0.0150(11) 0.0185(14) 0.0001(10) 0.0028(11) -0.0028(10)
C52 0.0297(15) 0.0214(13) 0.0240(15) -0.0022(11) 0.0061(12) -0.0039(11)
C53 0.0383(17) 0.0307(14) 0.0190(15) -0.0040(11) 0.0036(13) -0.0113(12)
C54 0.0330(16) 0.0320(14) 0.0237(16) 0.0005(12) -0.0083(12) -0.0060(12)
C55 0.0262(14) 0.0263(13) 0.0307(17) -0.0010(12) -0.0018(12) -0.0011(11)
C56 0.0263(14) 0.0154(12) 0.0236(15) -0.0029(10) -0.0011(11) -0.0054(10)
C57 0.0200(13) 0.0198(12) 0.0266(15) -0.0040(10) 0.0013(11) -0.0003(10)
C61 0.0223(13) 0.0176(12) 0.0215(14) -0.0047(10) 0.0070(11) 0.0015(10)
C62 0.0272(14) 0.0203(12) 0.0232(15) -0.0010(11) -0.0003(11) -0.0003(11)
C63 0.0368(16) 0.0221(13) 0.0280(16) 0.0030(11) 0.0029(13) -0.0051(12)
C64 0.0325(16) 0.0258(13) 0.0352(17) -0.0017(12) 0.0098(13) -0.0088(12)
C65 0.0227(14) 0.0292(14) 0.0290(16) -0.0077(12) 0.0040(12) -0.0035(11)
C66 0.0252(14) 0.0208(12) 0.0192(14) -0.0066(10) 0.0025(11) 0.0037(10)
C67 0.0265(14) 0.0299(14) 0.0253(15) -0.0016(12) 0.0008(12) 0.0012(11)
C71 0.0259(14) 0.0182(12) 0.0183(14) 0.0010(10) -0.0001(11) 0.0028(10)
C72 0.0305(15) 0.0212(13) 0.0253(15) 0.0006(11) 0.0029(12) 0.0011(11)
C73 0.0325(15) 0.0270(14) 0.0275(16) -0.0018(12) 0.0033(12) 0.0090(12)
C74 0.0440(17) 0.0190(13) 0.0261(16) 0.0008(11) 0.0015(13) 0.0088(12)
C75 0.0431(17) 0.0194(12) 0.0230(15) 0.0033(11) 0.0025(13) -0.0017(12)
C76 0.0320(15) 0.0209(12) 0.0163(14) -0.0001(10) 0.0023(11) -0.0011(11)
C77 0.0320(15) 0.0222(13) 0.0319(16) 0.0017(12) 0.0045(13) -0.0050(11)
O1 0.0423(12) 0.0480(13) 0.0513(15) 0.0149(11) 0.0098(11) 0.0011(10)
O2 0.0415(12) 0.0276(10) 0.0480(13) -0.0048(9) 0.0063(10) -0.0034(9)
C81 0.0447(19) 0.0474(18) 0.046(2) 0.0088(15) 0.0052(15) -0.0050(15)
C82 0.0376(17) 0.0339(16) 0.0357(18) -0.0006(13) 0.0025(14) -0.0096(13)
C83 0.0415(18) 0.0388(17) 0.047(2) -0.0072(14) 0.0003(15) -0.0026(14)
C84 0.0354(16) 0.0248(14) 0.0445(19) -0.0004(13) 0.0008(14) -0.0055(12)
C85 0.0467(19) 0.0314(16) 0.070(2) -0.0085(16) 0.0051(17) 0.0013(14)
C86 0.0429(19) 0.0462(18) 0.052(2) 0.0074(16) -0.0026(16) -0.0058(15)
O3 0.0462(12) 0.0273(10) 0.0516(14) 0.0017(9) -0.0117(10) 0.0015(9)
O4 0.0457(13) 0.0507(13) 0.0498(14) 0.0074(11) 0.0199(11) -0.0029(10)
C91 0.0284(15) 0.0313(15) 0.0260(16) -0.0026(12) -0.0026(12) -0.0060(12)
C92 0.0425(18) 0.0455(17) 0.0360(19) -0.0105(14) 0.0015(14) 0.0023(14)

loop_
_atom_site_label
_atom_site_type_symbol
_atom_site_thermal_displace_type
_atom_site_fract_x
_atom_site_fract_y
_atom_site_fract_z
_atom_site_occupancy
_atom_site_U_iso_or_equiv
_atom_site_calc_flag
_atom_site_refinement_flags
Pd Pd Uani 0.43521(2) 0.03153(1) 0.13855(1) 1.000 0.0173(1) . .
P P Uani 0.33127(6) 0.12322(4) 0.17917(2) 1.000 0.0184(2) . .
N1 N Uani 0.57343(18) -0.16594(13) 0.13841(5) 1.000 0.0226(6) . .
N2 N Uani 0.61943(18) -0.08076(14) 0.09359(5) 1.000 0.0219(7) . .
N3 N Uani 0.21029(18) -0.05439(13) 0.08875(5) 1.000 0.0193(6) . .
N4 N Uani 0.24894(18) 0.09603(13) 0.07558(5) 1.000 0.0191(6) . .
C1 C Uani 0.5476(2) -0.07890(16) 0.12124(6) 1.000 0.0191(8) . .
C2 C Uani 0.6599(2) -0.22065(18) 0.12113(7) 1.000 0.0287(9) . .
C3 C Uani 0.6896(2) -0.16814(17) 0.09333(7) 1.000 0.0281(9) . .
C4 C Uani 0.2888(2) 0.02217(16) 0.09804(6) 1.000 0.0182(7) . .
C5 C Uani 0.1238(2) -0.02849(17) 0.06135(6) 1.000 0.0215(8) . .
C6 C Uani 0.1486(2) 0.06598(17) 0.05300(6) 1.000 0.0215(8) . .
C11 C Uani 0.5344(2) -0.19225(17) 0.17357(7) 1.000 0.0250(8) . .
C12 C Uani 0.6506(2) -0.20105(19) 0.19958(7) 1.000 0.0314(9) . .
C13 C Uani 0.6137(3) -0.2288(2) 0.23632(7) 1.000 0.0407(10) . .
C14 C Uani 0.5358(3) -0.3239(2) 0.23530(7) 1.000 0.0377(10) . .
C15 C Uani 0.4207(3) -0.3135(2) 0.20992(8) 1.000 0.0379(10) . .
C16 C Uani 0.4582(2) -0.28806(18) 0.17311(7) 1.000 0.0311(9) . .
C21 C Uani 0.6433(2) 0.00608(17) 0.07164(6) 1.000 0.0222(8) . .
C22 C Uani 0.6462(2) -0.02282(18) 0.03318(6) 1.000 0.0270(8) . .
C23 C Uani 0.6788(2) 0.0668(2) 0.01091(7) 1.000 0.0299(9) . .
C24 C Uani 0.8042(3) 0.1113(2) 0.02428(7) 1.000 0.0357(10) . .
C25 C Uani 0.8004(3) 0.1427(2) 0.06251(7) 1.000 0.0340(9) . .
C26 C Uani 0.7665(2) 0.05499(18) 0.08525(7) 1.000 0.0266(8) . .
C31 C Uani 0.2200(2) -0.15593(16) 0.10295(6) 1.000 0.0210(8) . .
C32 C Uani 0.2613(2) -0.22594(17) 0.07442(7) 1.000 0.0261(8) . .
C33 C Uani 0.2694(3) -0.33409(17) 0.08686(7) 1.000 0.0300(9) . .
C34 C Uani 0.1493(3) -0.36695(17) 0.10269(7) 1.000 0.0307(9) . .
C35 C Uani 0.1083(2) -0.29592(17) 0.13072(7) 1.000 0.0279(8) . .
C36 C Uani 0.0966(2) -0.18981(17) 0.11654(7) 1.000 0.0249(8) . .
C41 C Uani 0.3094(2) 0.19364(16) 0.07266(6) 1.000 0.0223(8) . .
C42 C Uani 0.3705(2) 0.20008(17) 0.03789(7) 1.000 0.0243(8) . .
C43 C Uani 0.4363(2) 0.30018(18) 0.03444(7) 1.000 0.0330(9) . .
C44 C Uani 0.3415(3) 0.38429(18) 0.03667(7) 1.000 0.0312(9) . .
C45 C Uani 0.2784(3) 0.37969(18) 0.07092(7) 1.000 0.0356(10) . .
C46 C Uani 0.2166(2) 0.27857(16) 0.07617(7) 1.000 0.0282(9) . .
C51 C Uani 0.4449(2) 0.12164(16) 0.21714(6) 1.000 0.0190(8) . .
C52 C Uani 0.4202(2) 0.15631(17) 0.25027(6) 1.000 0.0248(8) . .
C53 C Uani 0.5084(2) 0.14348(18) 0.27821(7) 1.000 0.0293(9) . .
C54 C Uani 0.6215(2) 0.09604(18) 0.27289(7) 1.000 0.0301(9) . .
C55 C Uani 0.6477(2) 0.06570(18) 0.23977(7) 1.000 0.0279(9) . .
C56 C Uani 0.5607(2) 0.07958(16) 0.21099(6) 1.000 0.0219(8) . .
C57 C Uani 0.5900(2) 0.05589(17) 0.17415(6) 1.000 0.0222(8) . .
C61 C Uani 0.1985(2) 0.04893(16) 0.19308(6) 1.000 0.0202(8) . .
C62 C Uani 0.2185(2) -0.01356(16) 0.22217(7) 1.000 0.0237(8) . .
C63 C Uani 0.1248(2) -0.07511(18) 0.23281(7) 1.000 0.0289(9) . .
C64 C Uani 0.0083(2) -0.07568(18) 0.21447(7) 1.000 0.0308(9) . .
C65 C Uani -0.0126(2) -0.01485(18) 0.18551(7) 1.000 0.0269(8) . .
C66 C Uani 0.0807(2) 0.04702(16) 0.17404(6) 1.000 0.0217(8) . .
C67 C Uani 0.0497(2) 0.10791(18) 0.14130(6) 1.000 0.0273(8) . .
C71 C Uani 0.2788(2) 0.25349(16) 0.17908(6) 1.000 0.0209(8) . .
C72 C Uani 0.1647(2) 0.28003(17) 0.19218(7) 1.000 0.0256(8) . .
C73 C Uani 0.1265(2) 0.37898(18) 0.19286(7) 1.000 0.0289(9) . .
C74 C Uani 0.2024(3) 0.45167(18) 0.18027(7) 1.000 0.0297(9) . .
C75 C Uani 0.3164(3) 0.42678(18) 0.16787(7) 1.000 0.0285(9) . .
C76 C Uani 0.3582(2) 0.32794(17) 0.16752(6) 1.000 0.0230(8) . .
C77 C Uani 0.4884(2) 0.30675(18) 0.15646(7) 1.000 0.0286(8) . .
O1 O Uani 0.53684(19) 0.52033(14) 0.10926(6) 1.000 0.0469(8) . .
O2 O Uani 0.83919(17) 0.57864(13) 0.11168(5) 1.000 0.0389(7) . .
C81 C Uani 0.5780(3) 0.5998(2) 0.05549(8) 1.000 0.0459(11) . .
C82 C Uani 0.6026(3) 0.5251(2) 0.08408(8) 1.000 0.0357(10) . .
C83 C Uani 0.7093(3) 0.4553(2) 0.08030(8) 1.000 0.0426(11) . .
C84 C Uani 0.8197(3) 0.47417(18) 0.10779(8) 1.000 0.0350(10) . .
C85 C Uani 0.9369(3) 0.4237(2) 0.09582(9) 1.000 0.0493(11) . .
C86 C Uani 0.7924(3) 0.4374(2) 0.14383(8) 1.000 0.0473(11) . .
O3 O Uani 0.92440(18) 0.80865(13) 0.02079(5) 1.000 0.0424(7) . .
O4 O Uani 0.86380(19) 0.68073(15) 0.05134(6) 1.000 0.0479(8) . .
C91 C Uani 0.9241(2) 0.71999(19) 0.02795(7) 1.000 0.0288(9) . .
C92 C Uani 1.0029(3) 0.6497(2) 0.00709(8) 1.000 0.0414(10) . .
H21 H Uiso 0.69230 -0.28410 0.12790 1.000 0.0340 calc R
H31 H Uiso 0.74710 -0.18660 0.07660 1.000 0.0340 calc R
H51 H Uiso 0.05970 -0.06960 0.05060 1.000 0.0260 calc R
H61 H Uiso 0.10580 0.10470 0.03510 1.000 0.0260 calc R
H111 H Uiso 0.48040 -0.13730 0.18170 1.000 0.0300 calc R
H121 H Uiso 0.70780 -0.25240 0.19120 1.000 0.0380 calc R
H122 H Uiso 0.69630 -0.13700 0.20070 1.000 0.0380 calc R
H131 H Uiso 0.69060 -0.23820 0.25210 1.000 0.0490 calc R
H132 H Uiso 0.56450 -0.17390 0.24580 1.000 0.0490 calc R
H141 H Uiso 0.58780 -0.38010 0.22800 1.000 0.0450 calc R
H142 H Uiso 0.50910 -0.33850 0.25900 1.000 0.0450 calc R
H151 H Uiso 0.36560 -0.26050 0.21820 1.000 0.0450 calc R
H152 H Uiso 0.37270 -0.37650 0.20910 1.000 0.0450 calc R
H161 H Uiso 0.50870 -0.34300 0.16420 1.000 0.0370 calc R
H162 H Uiso 0.38160 -0.28040 0.15710 1.000 0.0370 calc R
H211 H Uiso 0.57350 0.05490 0.07380 1.000 0.0270 calc R
H221 H Uiso 0.56300 -0.04940 0.02460 1.000 0.0320 calc R
H222 H Uiso 0.70950 -0.07580 0.03080 1.000 0.0320 calc R
H231 H Uiso 0.68310 0.04580 -0.01380 1.000 0.0360 calc R
H232 H Uiso 0.61200 0.11770 0.01180 1.000 0.0360 calc R
H241 H Uiso 0.82310 0.16980 0.00980 1.000 0.0430 calc R
H242 H Uiso 0.87180 0.06170 0.02210 1.000 0.0430 calc R
H251 H Uiso 0.88350 0.16920 0.07110 1.000 0.0410 calc R
H252 H Uiso 0.73740 0.19620 0.06430 1.000 0.0410 calc R
H261 H Uiso 0.75880 0.07830 0.10960 1.000 0.0320 calc R
H262 H Uiso 0.83500 0.00520 0.08570 1.000 0.0320 calc R
H311 H Uiso 0.28610 -0.15650 0.12290 1.000 0.0250 calc R
H321 H Uiso 0.34450 -0.20470 0.06720 1.000 0.0310 calc R
H322 H Uiso 0.20050 -0.22130 0.05360 1.000 0.0310 calc R
H331 H Uiso 0.28510 -0.37760 0.06680 1.000 0.0360 calc R
H332 H Uiso 0.34120 -0.34130 0.10460 1.000 0.0360 calc R
H341 H Uiso 0.16250 -0.43380 0.11310 1.000 0.0370 calc R
H342 H Uiso 0.08110 -0.37220 0.08380 1.000 0.0370 calc R
H351 H Uiso 0.17060 -0.29750 0.15120 1.000 0.0330 calc R
H352 H Uiso 0.02620 -0.31770 0.13860 1.000 0.0330 calc R
H361 H Uiso 0.02930 -0.18700 0.09730 1.000 0.0300 calc R
H362 H Uiso 0.07320 -0.14450 0.13540 1.000 0.0300 calc R
H411 H Uiso 0.37700 0.19960 0.09210 1.000 0.0270 calc R
H421 H Uiso 0.30550 0.19180 0.01830 1.000 0.0290 calc R
H422 H Uiso 0.43250 0.14570 0.03650 1.000 0.0290 calc R
H431 H Uiso 0.50380 0.30740 0.05340 1.000 0.0400 calc R
H432 H Uiso 0.47510 0.30340 0.01170 1.000 0.0400 calc R
H441 H Uiso 0.38490 0.44890 0.03490 1.000 0.0370 calc R
H442 H Uiso 0.27690 0.37930 0.01680 1.000 0.0370 calc R
H451 H Uiso 0.21370 0.43240 0.07110 1.000 0.0430 calc R
H452 H Uiso 0.34170 0.39240 0.09060 1.000 0.0430 calc R
H461 H Uiso 0.18380 0.27620 0.09970 1.000 0.0340 calc R
H462 H Uiso 0.14470 0.27020 0.05860 1.000 0.0340 calc R
H521 H Uiso 0.34290 0.18870 0.25370 1.000 0.0300 calc R
H531 H Uiso 0.49200 0.16690 0.30090 1.000 0.0350 calc R
H541 H Uiso 0.68080 0.08450 0.29220 1.000 0.0360 calc R
H551 H Uiso 0.72620 0.03490 0.23640 1.000 0.0330 calc R
H571 H Uiso 0.64370 -0.00420 0.17470 1.000 0.0270 calc R
H572 H Uiso 0.63990 0.11140 0.16530 1.000 0.0270 calc R
H621 H Uiso 0.29830 -0.01370 0.23490 1.000 0.0280 calc R
H631 H Uiso 0.14040 -0.11690 0.25270 1.000 0.0350 calc R
H641 H Uiso -0.05690 -0.11750 0.22170 1.000 0.0370 calc R
H651 H Uiso -0.09300 -0.01530 0.17310 1.000 0.0320 calc R
H671 H Uiso 0.02100 0.06380 0.12200 1.000 0.0410 calc R
H672 H Uiso 0.12500 0.14380 0.13510 1.000 0.0410 calc R
H673 H Uiso -0.01690 0.15560 0.14560 1.000 0.0410 calc R
H721 H Uiso 0.11230 0.22990 0.20080 1.000 0.0310 calc R
H731 H Uiso 0.04880 0.39620 0.20190 1.000 0.0350 calc R
H741 H Uiso 0.17600 0.51910 0.18010 1.000 0.0360 calc R
H751 H Uiso 0.36800 0.47770 0.15940 1.000 0.0340 calc R
H771 H Uiso 0.51860 0.36410 0.14370 1.000 0.0430 calc R
H772 H Uiso 0.48600 0.24810 0.14120 1.000 0.0430 calc R
H773 H Uiso 0.54530 0.29430 0.17730 1.000 0.0430 calc R
H2 H Uiso 0.855(3) 0.6100(10) 0.0871(7) 1.000 0.0470 calc R
H811 H Uiso 0.50920 0.64370 0.06130 1.000 0.0690 calc R
H812 H Uiso 0.55470 0.56550 0.03340 1.000 0.0690 calc R
H813 H Uiso 0.65410 0.63940 0.05300 1.000 0.0690 calc R
H831 H Uiso 0.73950 0.46250 0.05650 1.000 0.0510 calc R
H832 H Uiso 0.67920 0.38620 0.08270 1.000 0.0510 calc R
H851 H Uiso 1.00690 0.43340 0.11360 1.000 0.0740 calc R
H852 H Uiso 0.95860 0.45280 0.07350 1.000 0.0740 calc R
H853 H Uiso 0.92080 0.35250 0.09270 1.000 0.0740 calc R
H861 H Uiso 0.86580 0.44920 0.16020 1.000 0.0710 calc R
H862 H Uiso 0.77420 0.36600 0.14280 1.000 0.0710 calc R
H863 H Uiso 0.71960 0.47300 0.15190 1.000 0.0710 calc R
H921 H Uiso 1.03040 0.68430 -0.01360 1.000 0.0620 calc R
H922 H Uiso 0.95220 0.59170 -0.00040 1.000 0.0620 calc R
H923 H Uiso 1.07670 0.62790 0.02190 1.000 0.0620 calc R

loop_
_atom_type_symbol
_atom_type_description
_atom_type_scat_dispersion_real
_atom_type_scat_dispersion_imag
_atom_type_scat_source
Pd Pd -0.9988 1.0072 'International Tables Vol C Tables 4.2.6.8 and 6.1.1.4'
P P 0.1023 0.0942 'International Tables Vol C Tables 4.2.6.8 and 6.1.1.4'
O O 0.0106 0.0060 'International Tables Vol C Tables 4.2.6.8 and 6.1.1.4'
N N 0.0061 0.0033 'International Tables Vol C Tables 4.2.6.8 and 6.1.1.4'
H H 0.0000 0.0000 'International Tables Vol C Tables 4.2.6.8 and 6.1.1.4'
C C 0.0033 0.0016 'International Tables Vol C Tables 4.2.6.8 and 6.1.1.4'

loop_
_geom_angle_atom_site_label_1
_geom_angle_atom_site_label_2
_geom_angle_atom_site_label_3
_geom_angle
_geom_angle_publ_flag
P Pd C1 156.69(7) yes
P Pd C4 99.11(6) yes
P Pd C57 82.72(6) yes
C1 Pd C4 97.91(9) yes
C1 Pd C57 82.62(9) yes
C4 Pd C57 172.05(9) yes
Pd P C51 101.81(7) yes
Pd P C61 108.51(7) yes
Pd P C71 131.57(8) yes
C51 P C61 104.13(10) yes
C51 P C71 101.37(10) yes
C61 P C71 106.14(10) yes
C84 O2 H2 109.42 no
C1 N1 C2 110.25(19) yes
C2 N1 C11 123.17(19) yes
C1 N1 C11 125.75(18) yes
C1 N2 C21 124.28(19) yes
C3 N2 C21 123.44(19) yes
C1 N2 C3 110.86(19) yes
C4 N3 C31 125.60(19) yes
C5 N3 C31 122.45(18) yes
C4 N3 C5 111.71(18) yes
C4 N4 C6 111.84(18) yes
C6 N4 C41 122.42(18) yes
C4 N4 C41 125.53(19) yes
Pd C1 N1 124.84(16) yes
N1 C1 N2 104.80(18) yes
Pd C1 N2 130.13(16) yes
N1 C2 C3 107.6(2) yes
N2 C3 C2 106.5(2) yes
Pd C4 N4 126.66(15) yes
N3 C4 N4 103.30(18) yes
Pd C4 N3 130.01(16) yes
N3 C5 C6 106.60(19) yes
N4 C6 C5 106.54(19) yes
N1 C11 C16 112.1(2) yes
C12 C11 C16 110.3(2) no
N1 C11 C12 109.93(18) yes
C11 C12 C13 111.4(2) no
C12 C13 C14 110.9(2) no
C13 C14 C15 110.7(2) no
C14 C15 C16 110.9(2) no
C11 C16 C15 110.7(2) no
N2 C21 C22 111.35(19) yes
N2 C21 C26 109.12(19) yes
C22 C21 C26 111.27(19) no
C21 C22 C23 110.9(2) no
C22 C23 C24 110.6(2) no
C23 C24 C25 110.4(2) no
C24 C25 C26 110.8(2) no
C21 C26 C25 111.9(2) no
N3 C31 C36 111.43(18) yes
C32 C31 C36 111.08(18) no
N3 C31 C32 108.97(18) yes
C31 C32 C33 112.1(2) no
C32 C33 C34 111.7(2) no
C33 C34 C35 112.9(2) no
C34 C35 C36 110.9(2) no
C31 C36 C35 110.55(18) no
N4 C41 C42 109.50(18) yes
N4 C41 C46 111.87(17) yes
C42 C41 C46 110.78(19) no
C41 C42 C43 110.7(2) no
C42 C43 C44 109.85(19) no
C43 C44 C45 110.8(2) no
C44 C45 C46 111.8(2) no
C41 C46 C45 111.53(19) no
P C51 C52 124.23(17) yes
P C51 C56 114.61(17) yes
C52 C51 C56 121.1(2) no
C51 C52 C53 119.9(2) no
C52 C53 C54 119.5(2) no
C53 C54 C55 120.3(2) no
C54 C55 C56 121.1(2) no
C51 C56 C55 117.8(2) no
C51 C56 C57 119.5(2) no
C55 C56 C57 122.7(2) no
Pd C57 C56 115.98(15) yes
P C61 C62 118.65(16) yes
C62 C61 C66 118.7(2) no
P C61 C66 122.45(17) yes
C61 C62 C63 121.5(2) no
C62 C63 C64 119.8(2) no
C63 C64 C65 119.4(2) no
C64 C65 C66 121.9(2) no
C61 C66 C65 118.7(2) no
C65 C66 C67 117.8(2) no
C61 C66 C67 123.56(19) no
P C71 C72 121.07(17) yes
C72 C71 C76 119.4(2) no
P C71 C76 119.39(16) yes
C71 C72 C73 121.0(2) no
C72 C73 C74 119.5(2) no
C73 C74 C75 120.1(2) no
C74 C75 C76 121.5(2) no
C71 C76 C75 118.3(2) no
C75 C76 C77 118.8(2) no
C71 C76 C77 122.8(2) no
C3 C2 H21 126.24 no
N1 C2 H21 126.13 no
N2 C3 H31 126.70 no
C2 C3 H31 126.85 no
N3 C5 H51 126.75 no
C6 C5 H51 126.65 no
C5 C6 H61 126.74 no
N4 C6 H61 126.72 no
N1 C11 H111 108.13 no
C12 C11 H111 108.12 no
C16 C11 H111 108.13 no
C11 C12 H121 109.32 no
C11 C12 H122 109.42 no
C13 C12 H122 109.30 no
H121 C12 H122 108.02 no
C13 C12 H121 109.34 no
C12 C13 H132 109.36 no
C14 C13 H131 109.50 no
C12 C13 H131 109.52 no
H131 C13 H132 108.02 no
C14 C13 H132 109.52 no
C13 C14 H141 109.50 no
C15 C14 H141 109.52 no
C15 C14 H142 109.41 no
H141 C14 H142 108.08 no
C13 C14 H142 109.59 no
C14 C15 H152 109.53 no
C16 C15 H151 109.46 no
C14 C15 H151 109.47 no
H151 C15 H152 108.07 no
C16 C15 H152 109.34 no
C11 C16 H162 109.54 no
C15 C16 H161 109.52 no
C11 C16 H161 109.50 no
H161 C16 H162 108.04 no
C15 C16 H162 109.52 no
N2 C21 H211 108.33 no
C26 C21 H211 108.38 no
C22 C21 H211 108.29 no
C21 C22 H221 109.42 no
C21 C22 H222 109.48 no
C23 C22 H222 109.44 no
H221 C22 H222 108.03 no
C23 C22 H221 109.51 no
C22 C23 H232 109.48 no
C24 C23 H231 109.50 no
C24 C23 H232 109.46 no
H231 C23 H232 108.22 no
C22 C23 H231 109.50 no
C23 C24 H242 109.51 no
C25 C24 H241 109.62 no
C23 C24 H241 109.51 no
H241 C24 H242 108.07 no
C25 C24 H242 109.69 no
C24 C25 H251 109.49 no
C26 C25 H251 109.45 no
C26 C25 H252 109.50 no
H251 C25 H252 108.09 no
C24 C25 H252 109.41 no
C21 C26 H262 109.23 no
C25 C26 H261 109.24 no
C21 C26 H261 109.24 no
H261 C26 H262 107.95 no
C25 C26 H262 109.22 no
C32 C31 H311 108.43 no
C36 C31 H311 108.46 no
N3 C31 H311 108.39 no
C31 C32 H322 109.20 no
C33 C32 H321 109.23 no
C31 C32 H321 109.29 no
H321 C32 H322 107.76 no
C33 C32 H322 109.16 no
C32 C33 H331 109.31 no
C32 C33 H332 109.23 no
C34 C33 H332 109.28 no
H331 C33 H332 107.94 no
C34 C33 H331 109.31 no
C33 C34 H342 109.00 no
C35 C34 H341 109.09 no
C35 C34 H342 109.00 no
H341 C34 H342 107.72 no
C33 C34 H341 108.96 no
C34 C35 H351 109.46 no
C36 C35 H351 109.48 no
C36 C35 H352 109.44 no
C34 C35 H352 109.43 no
H351 C35 H352 108.08 no
C31 C36 H362 109.51 no
C35 C36 H361 109.59 no
C31 C36 H361 109.47 no
H361 C36 H362 108.10 no
C35 C36 H362 109.59 no
N4 C41 H411 108.14 no
C46 C41 H411 108.17 no
C42 C41 H411 108.27 no
C41 C42 H422 109.47 no
C43 C42 H421 109.55 no
C41 C42 H421 109.52 no
H421 C42 H422 108.06 no
C43 C42 H422 109.55 no
C42 C43 H431 109.72 no
C44 C43 H431 109.67 no
C44 C43 H432 109.69 no
H431 C43 H432 108.17 no
C42 C43 H432 109.72 no
C43 C44 H442 109.52 no
C45 C44 H441 109.48 no
C43 C44 H441 109.50 no
H441 C44 H442 108.05 no
C45 C44 H442 109.45 no
C44 C45 H452 109.25 no
C46 C45 H451 109.24 no
C46 C45 H452 109.29 no
H451 C45 H452 107.97 no
C44 C45 H451 109.22 no
C41 C46 H462 109.34 no
C45 C46 H461 109.35 no
C41 C46 H461 109.27 no
H461 C46 H462 107.90 no
C45 C46 H462 109.38 no
C51 C52 H521 120.12 no
C53 C52 H521 119.96 no
C54 C53 H531 120.20 no
C52 C53 H531 120.29 no
C53 C54 H541 119.77 no
C55 C54 H541 119.91 no
C56 C55 H551 119.44 no
C54 C55 H551 119.46 no
Pd C57 H571 108.31 no
Pd C57 H572 108.31 no
C56 C57 H572 108.29 no
H571 C57 H572 107.42 no
C56 C57 H571 108.23 no
C63 C62 H621 119.21 no
C61 C62 H621 119.28 no
C62 C63 H631 120.10 no
C64 C63 H631 120.13 no
C65 C64 H641 120.29 no
C63 C64 H641 120.32 no
C64 C65 H651 118.99 no
C66 C65 H651 119.08 no
C66 C67 H672 109.44 no
C66 C67 H673 109.51 no
H671 C67 H672 109.48 no
H671 C67 H673 109.43 no
H672 C67 H673 109.48 no
C66 C67 H671 109.48 no
C71 C72 H721 119.50 no
C73 C72 H721 119.50 no
C74 C73 H731 120.23 no
C72 C73 H731 120.28 no
C73 C74 H741 119.96 no
C75 C74 H741 119.89 no
C76 C75 H751 119.25 no
C74 C75 H751 119.25 no
C76 C77 H771 109.44 no
C76 C77 H773 109.44 no
H771 C77 H772 109.46 no
H771 C77 H773 109.46 no
H772 C77 H773 109.53 no
C76 C77 H772 109.51 no
O1 C82 C83 121.6(3) yes
C81 C82 C83 116.6(3) no
O1 C82 C81 121.8(3) yes
C82 C83 C84 112.4(2) no
O2 C84 C85 110.8(2) yes
O2 C84 C86 105.3(2) yes
O2 C84 C83 109.4(2) yes
C83 C84 C86 112.3(3) no
C85 C84 C86 110.1(2) no
C83 C84 C85 108.9(2) no
C82 C81 H811 109.56 no
C82 C81 H812 109.54 no
C82 C81 H813 109.48 no
H811 C81 H812 109.41 no
H811 C81 H813 109.40 no
H812 C81 H813 109.45 no
C82 C83 H831 109.12 no
C82 C83 H832 109.17 no
C84 C83 H831 109.12 no
C84 C83 H832 109.15 no
H831 C83 H832 107.79 no
C84 C85 H851 109.40 no
C84 C85 H852 109.46 no
C84 C85 H853 109.46 no
H851 C85 H852 109.54 no
H851 C85 H853 109.42 no
H852 C85 H853 109.55 no
C84 C86 H861 109.42 no
C84 C86 H862 109.54 no
C84 C86 H863 109.59 no
H861 C86 H862 109.35 no
H861 C86 H863 109.49 no
H862 C86 H863 109.44 no
O3 C91 O4 125.4(2) yes
O3 C91 C92 118.5(2) yes
O4 C91 C92 116.1(2) yes
C91 C92 H921 109.55 no
C91 C92 H922 109.48 no
C91 C92 H923 109.39 no
H921 C92 H922 109.43 no
H921 C92 H923 109.52 no
H922 C92 H923 109.46 no

loop_
_geom_bond_atom_site_label_1
_geom_bond_atom_site_label_2
_geom_bond_distance
_geom_bond_publ_flag
Pd P 2.3259(7) yes
Pd C1 2.048(2) yes
Pd C4 2.123(2) yes
Pd C57 2.089(2) yes
P C51 1.823(2) yes
P C61 1.842(2) yes
P C71 1.840(2) yes
O1 C82 1.233(4) yes
O2 C84 1.427(3) yes
O2 H2 1.0549 no
O3 C91 1.224(3) yes
O4 C91 1.255(3) yes
N1 C2 1.384(3) yes
N1 C11 1.479(3) yes
N1 C1 1.361(3) yes
N2 C21 1.472(3) yes
N2 C3 1.394(3) yes
N2 C1 1.349(3) yes
N3 C31 1.471(3) yes
N3 C5 1.390(3) yes
N3 C4 1.359(3) yes
N4 C6 1.386(3) yes
N4 C41 1.471(3) yes
N4 C4 1.362(3) yes
C2 C3 1.333(4) no
C5 C6 1.342(3) no
C11 C12 1.537(3) no
C11 C16 1.523(3) no
C12 C13 1.532(4) no
C13 C14 1.525(4) no
C14 C15 1.515(4) no
C15 C16 1.529(4) no
C21 C22 1.524(3) no
C21 C26 1.527(3) no
C22 C23 1.531(4) no
C23 C24 1.520(4) no
C24 C25 1.525(4) no
C25 C26 1.525(4) no
C31 C36 1.519(3) no
C31 C32 1.530(3) no
C32 C33 1.532(3) no
C33 C34 1.521(4) no
C34 C35 1.523(4) no
C35 C36 1.529(3) no
C41 C42 1.524(3) no
C41 C46 1.524(3) no
C42 C43 1.529(3) no
C43 C44 1.524(4) no
C44 C45 1.516(4) no
C45 C46 1.531(3) no
C51 C56 1.393(3) no
C51 C52 1.393(3) no
C52 C53 1.383(3) no
C53 C54 1.392(3) no
C54 C55 1.378(4) no
C55 C56 1.400(3) no
C56 C57 1.499(3) no
C61 C62 1.399(3) no
C61 C66 1.406(3) no
C62 C63 1.381(3) no
C63 C64 1.382(3) no
C64 C65 1.382(4) no
C65 C66 1.392(3) no
C66 C67 1.513(3) no
C71 C76 1.403(3) no
C71 C72 1.395(3) no
C72 C73 1.393(3) no
C73 C74 1.378(4) no
C74 C75 1.377(4) no
C75 C76 1.403(3) no
C76 C77 1.507(3) no
C2 H21 0.9501 no
C3 H31 0.9502 no
C5 H51 0.9497 no
C6 H61 0.9506 no
C11 H111 1.0003 no
C12 H121 0.9900 no
C12 H122 0.9896 no
C13 H131 0.9906 no
C13 H132 0.9898 no
C14 H142 0.9889 no
C14 H141 0.9897 no
C15 H152 0.9897 no
C15 H151 0.9903 no
C16 H162 0.9903 no
C16 H161 0.9894 no
C21 H211 1.0005 no
C22 H222 0.9904 no
C22 H221 0.9903 no
C23 H232 0.9904 no
C23 H231 0.9905 no
C24 H242 0.9902 no
C24 H241 0.9915 no
C25 H251 0.9890 no
C25 H252 0.9903 no
C26 H262 0.9903 no
C26 H261 0.9916 no
C31 H311 1.0009 no
C32 H321 0.9898 no
C32 H322 0.9920 no
C33 H331 0.9888 no
C33 H332 0.9905 no
C34 H342 0.9901 no
C34 H341 0.9898 no
C35 H351 0.9902 no
C35 H352 0.9902 no
C36 H362 0.9900 no
C36 H361 0.9909 no
C41 H411 1.0009 no
C42 H421 0.9897 no
C42 H422 0.9901 no
C43 H432 0.9903 no
C43 H431 0.9891 no
C44 H442 0.9906 no
C44 H441 0.9896 no
C45 H452 0.9891 no
C45 H451 0.9898 no
C46 H462 0.9889 no
C46 H461 0.9889 no
C52 H521 0.9496 no
C53 H531 0.9511 no
C54 H541 0.9499 no
C55 H551 0.9509 no
C57 H571 0.9902 no
C57 H572 0.9907 no
C62 H621 0.9494 no
C63 H631 0.9510 no
C64 H641 0.9507 no
C65 H651 0.9495 no
C67 H671 0.9790 no
C67 H672 0.9804 no
C67 H673 0.9797 no
C72 H721 0.9499 no
C73 H731 0.9488 no
C74 H741 0.9500 no
C75 H751 0.9501 no
C77 H773 0.9808 no
C77 H772 0.9809 no
C77 H771 0.9798 no
C81 C82 1.495(4) no
C82 C83 1.490(4) no
C83 C84 1.542(4) no
C84 C86 1.512(4) no
C84 C85 1.521(4) no
C81 H811 0.9796 no
C81 H812 0.9790 no
C81 H813 0.9809 no
C83 H831 0.9917 no
C83 H832 0.9902 no
C85 H852 0.9817 no
C85 H853 0.9793 no
C85 H851 0.9816 no
C86 H863 0.9805 no
C86 H861 0.9794 no
C86 H862 0.9806 no
C91 C92 1.527(4) no
C92 H921 0.9808 no
C92 H922 0.9805 no
C92 H923 0.9808 no

loop_
_geom_hbond_atom_site_label_D
_geom_hbond_atom_site_label_H
_geom_hbond_atom_site_label_A
_geom_hbond_distance_DH
_geom_hbond_distance_HA
_geom_hbond_distance_DA
_geom_hbond_angle_DHA
_geom_hbond_publ_flag
O2 H2 O4 1.0549 1.6744 2.714(3) 167.72 yes
